data_1512828
loop_
_publ_author_name
'Guang-Bo Che'
'Shan-Shan Wang'
'Xiao-Lin Zha'
'Xiu-Ying Li'
'Chun-Bo Liu'
'Xing-Jing Zhang'
'Zhan-Lin Xu'
'Qing-Wei Wang'

_publ_section_title
;
 Syntheses, structures, and photoluminescence of a series of d10
 coordination complexes from N,N'-bidentate
 imidazo[4,5-f][1,10]phenanthroline and benzene-1,3,5-tricarboxylic acid
;
_journal_name_full
;
Inorganica Chimica Acta
;
_journal_page_first 481
_journal_page_last 487
_journal_paper_doi 10.1016/j.ica.2012.09.007
_journal_volume 394
_journal_year 2013
_chemical_formula_moiety 'C22 H14 N4 O7 Zn'
_chemical_formula_sum 'C22 H14 N4 O7 Zn'
_chemical_formula_weight 511.74
_space_group_IT_number 14
_symmetry_cell_setting monoclinic
_symmetry_space_group_name_Hall '-P 2ybc'
_symmetry_space_group_name_H-M 'P 1 21/c 1'
_atom_sites_solution_hydrogens geom
_atom_sites_solution_primary direct
_atom_sites_solution_secondary difmap
_cell_angle_alpha 90.00
_cell_angle_beta 107.75(3)
_cell_angle_gamma 90.00
_cell_formula_units_Z 4
_cell_length_a 8.8932(18)
_cell_length_b 16.118(3)
_cell_length_c 14.415(3)
_cell_measurement_reflns_used 2633
_cell_measurement_temperature 292(2)
_cell_measurement_theta_max 27.48
_cell_measurement_theta_min 3.20
_cell_volume 1967.9(8)
_computing_cell_refinement 'PROCESS-AUTO '
_computing_data_collection 'PROCESS-AUTO (Rigaku, 1998)'
_computing_data_reduction 'PROCESS-AUTO '
_computing_molecular_graphics 'SHELXTL-PLUS (Sheldrick, 1990)'
_computing_publication_material SHELXL-97
_computing_structure_refinement 'SHELXL-97 (Sheldrick, 1997)'
_computing_structure_solution 'SHELXS-97 (Sheldrick, 1997)'
_diffrn_ambient_temperature 292(2)
_diffrn_detector_area_resol_mean 10.0
_diffrn_measured_fraction_theta_full 0.982
_diffrn_measured_fraction_theta_max 0.982
_diffrn_measurement_device_type 'Rigaku RAXIS-RAPID'
_diffrn_measurement_method '\w scan'
_diffrn_radiation_monochromator graphite
_diffrn_radiation_source 'fine-focus sealed tube'
_diffrn_radiation_type MoK\a
_diffrn_radiation_wavelength 0.71073
_diffrn_reflns_av_R_equivalents 0.0348
_diffrn_reflns_av_sigmaI/netI 0.0301
_diffrn_reflns_limit_h_max 11
_diffrn_reflns_limit_h_min -11
_diffrn_reflns_limit_k_max 20
_diffrn_reflns_limit_k_min -20
_diffrn_reflns_limit_l_max 18
_diffrn_reflns_limit_l_min -18
_diffrn_reflns_number 18286
_diffrn_reflns_theta_full 27.48
_diffrn_reflns_theta_max 27.48
_diffrn_reflns_theta_min 3.20
_exptl_absorpt_coefficient_mu 1.307
_exptl_absorpt_correction_T_max 0.770
_exptl_absorpt_correction_T_min 0.672
_exptl_absorpt_correction_type multi-scan
_exptl_absorpt_process_details 'ABSCOR (Higashi, 1995)'
_exptl_crystal_colour yellow
_exptl_crystal_density_diffrn 1.727
_exptl_crystal_density_method 'not measured'
_exptl_crystal_description block
_exptl_crystal_F_000 1040
_exptl_crystal_size_max 0.33
_exptl_crystal_size_mid 0.26
_exptl_crystal_size_min 0.20
_refine_diff_density_max 0.353
_refine_diff_density_min -0.346
_refine_diff_density_rms 0.077
_refine_ls_extinction_method none
_refine_ls_goodness_of_fit_ref 1.145
_refine_ls_hydrogen_treatment mixed
_refine_ls_matrix_type full
_refine_ls_number_parameters 315
_refine_ls_number_reflns 4422
_refine_ls_number_restraints 0
_refine_ls_restrained_S_all 1.145
_refine_ls_R_factor_all 0.0466
_refine_ls_R_factor_gt 0.0338
_refine_ls_shift/su_max 0.001
_refine_ls_shift/su_mean 0.000
_refine_ls_structure_factor_coef Fsqd
_refine_ls_weighting_details 'calc w=1/[\s^2^(Fo^2^)+(0.0509P)^2^+0.7797P] where P=(Fo^2^+2Fc^2^)/3'
_refine_ls_weighting_scheme calc
_refine_ls_wR_factor_gt 0.0876
_refine_ls_wR_factor_ref 0.1014
_reflns_number_gt 3617
_reflns_number_total 4422
_reflns_threshold_expression >2sigma(I)
_cod_data_source_file ICA-2013-394-481-487-4.cif
_cod_data_source_block aa
_cod_original_cell_volume 1967.9(7)
_cod_original_sg_symbol_Hall -P2ybc
_cod_original_sg_symbol_H-M P21/c
_cod_database_code 1512828

loop_
_symmetry_equiv_pos_as_xyz
'x, y, z'
'-x, y+1/2, -z+1/2'
'-x, -y, -z'
'x, -y-1/2, z-1/2'

loop_
_atom_site_label
_atom_site_type_symbol
_atom_site_fract_x
_atom_site_fract_y
_atom_site_fract_z
_atom_site_U_iso_or_equiv
_atom_site_adp_type
_atom_site_occupancy
_atom_site_symmetry_multiplicity
_atom_site_calc_flag
_atom_site_refinement_flags
C1 C 0.3423(3) 0.07064(15) 0.6041(2) 0.0306(6) Uani 1 1 d .
H1 H 0.3898 0.0189 0.6075 0.037 Uiso 1 1 calc R
C2 C 0.1783(3) 0.07538(16) 0.5693(2) 0.0351(6) Uani 1 1 d .
H2 H 0.1185 0.0272 0.5524 0.042 Uiso 1 1 calc R
C3 C 0.1047(3) 0.15132(16) 0.5601(2) 0.0303(6) Uani 1 1 d .
H3 H -0.0047 0.1553 0.5362 0.036 Uiso 1 1 calc R
C4 C 0.1986(3) 0.22285(14) 0.58779(17) 0.0240(5) Uani 1 1 d .
C5 C 0.1423(3) 0.30601(15) 0.58460(18) 0.0259(5) Uani 1 1 d .
C6 C 0.0068(3) 0.42038(16) 0.5740(2) 0.0360(6) Uani 1 1 d .
H6 H -0.0792 0.4561 0.5617 0.043 Uiso 1 1 calc R
C7 C 0.2413(3) 0.37363(14) 0.61468(19) 0.0259(5) Uani 1 1 d .
C8 C 0.4081(3) 0.36368(15) 0.6549(2) 0.0275(5) Uani 1 1 d .
C9 C 0.5150(3) 0.42844(16) 0.6924(3) 0.0406(7) Uani 1 1 d .
H9 H 0.4807 0.4832 0.6878 0.049 Uiso 1 1 calc R
C10 C 0.6706(3) 0.40949(18) 0.7359(3) 0.0551(10) Uani 1 1 d .
H10 H 0.7433 0.4514 0.7617 0.066 Uiso 1 1 calc R
C11 C 0.7191(3) 0.32749(18) 0.7411(3) 0.0488(9) Uani 1 1 d .
H11 H 0.8245 0.3155 0.7731 0.059 Uiso 1 1 calc R
C12 C 0.4672(2) 0.28248(14) 0.66097(18) 0.0233(5) Uani 1 1 d .
C13 C 0.3638(3) 0.21192(14) 0.62545(17) 0.0227(5) Uani 1 1 d .
C15 C 0.8054(3) -0.03201(13) 0.66243(18) 0.0234(5) Uani 1 1 d .
C16 C 0.7486(2) -0.12060(13) 0.64605(17) 0.0195(5) Uani 1 1 d .
C17 C 0.8516(2) -0.18490(14) 0.68724(18) 0.0225(5) Uani 1 1 d .
H17 H 0.9545 -0.1725 0.7244 0.027 Uiso 1 1 calc R
C18 C 0.8040(2) -0.26723(13) 0.67407(17) 0.0204(5) Uani 1 1 d .
C19 C 0.6487(3) -0.28589(13) 0.62027(17) 0.0231(5) Uani 1 1 d .
H19 H 0.6151 -0.3408 0.6118 0.028 Uiso 1 1 calc R
C20 C 0.5439(2) -0.22188(14) 0.57917(16) 0.0207(5) Uani 1 1 d .
C21 C 0.5947(3) -0.13994(13) 0.59171(17) 0.0210(5) Uani 1 1 d .
H21 H 0.5248 -0.0975 0.5634 0.025 Uiso 1 1 calc R
C22 C 0.6254(3) 0.23945(15) 0.47950(18) 0.0256(5) Uani 1 1 d .
C23 C 0.9246(3) -0.33254(14) 0.71963(18) 0.0235(5) Uani 1 1 d .
N1 N 0.4339(2) 0.13661(12) 0.63259(15) 0.0241(4) Uani 1 1 d .
N2 N 0.6226(2) 0.26511(13) 0.70260(18) 0.0325(5) Uani 1 1 d .
N3 N -0.0077(2) 0.33789(14) 0.55882(17) 0.0322(5) Uani 1 1 d .
H3A H -0.0943 0.3105 0.5371 0.039 Uiso 1 1 calc R
N4 N 0.1538(2) 0.44563(13) 0.60781(17) 0.0323(5) Uani 1 1 d .
O1 O 0.7015(2) 0.02323(10) 0.63809(14) 0.0322(4) Uani 1 1 d .
O2 O 0.95078(19) -0.02060(10) 0.69879(16) 0.0356(5) Uani 1 1 d .
O1W O 0.7244(3) 0.10264(14) 0.81837(17) 0.0451(6) Uani 1 1 d .
O3 O 0.69950(19) 0.18404(11) 0.53743(13) 0.0317(4) Uani 1 1 d .
O4 O 0.6831(2) 0.30724(12) 0.46754(15) 0.0439(5) Uani 1 1 d .
O5 O 0.94253(18) 0.18733(10) 0.73010(14) 0.0304(4) Uani 1 1 d .
O6 O 0.8763(2) -0.40850(10) 0.70346(15) 0.0404(5) Uani 1 1 d .
H6A H 0.9486 -0.4401 0.7306 0.061 Uiso 1 1 calc R
Zn Zn 0.69337(3) 0.142680(15) 0.67594(2) 0.02505(10) Uani 1 1 d .
HW1A H 0.703(4) 0.128(2) 0.855(3) 0.051(12) Uiso 1 1 d .
HW1B H 0.770(5) 0.059(3) 0.841(3) 0.070(13) Uiso 1 1 d .

loop_
_atom_site_aniso_label
_atom_site_aniso_U_11
_atom_site_aniso_U_22
_atom_site_aniso_U_33
_atom_site_aniso_U_23
_atom_site_aniso_U_13
_atom_site_aniso_U_12
C1 0.0327(13) 0.0184(11) 0.0387(14) -0.0023(10) 0.0081(12) -0.0035(9)
C2 0.0314(13) 0.0267(13) 0.0448(16) -0.0057(11) 0.0081(12) -0.0119(10)
C3 0.0210(11) 0.0330(14) 0.0333(14) -0.0042(10) 0.0027(11) -0.0071(9)
C4 0.0201(10) 0.0258(12) 0.0240(12) -0.0022(9) 0.0036(9) -0.0035(9)
C5 0.0159(10) 0.0288(12) 0.0286(13) -0.0001(9) 0.0003(9) -0.0001(9)
C6 0.0252(12) 0.0306(14) 0.0453(16) 0.0057(11) 0.0004(12) 0.0086(10)
C7 0.0216(11) 0.0215(11) 0.0321(13) 0.0022(9) 0.0048(10) 0.0018(8)
C8 0.0191(11) 0.0229(12) 0.0387(14) -0.0018(10) 0.0062(10) -0.0022(8)
C9 0.0245(12) 0.0210(12) 0.077(2) -0.0106(13) 0.0157(14) -0.0022(9)
C10 0.0221(13) 0.0305(15) 0.108(3) -0.0267(17) 0.0128(16) -0.0083(10)
C11 0.0163(12) 0.0351(15) 0.089(3) -0.0223(16) 0.0071(14) -0.0019(10)
C12 0.0161(10) 0.0224(11) 0.0312(12) -0.0029(9) 0.0069(9) -0.0008(8)
C13 0.0200(10) 0.0212(11) 0.0262(11) -0.0018(9) 0.0061(9) -0.0021(8)
C15 0.0239(11) 0.0144(10) 0.0289(12) -0.0035(9) 0.0037(10) -0.0015(8)
C16 0.0172(10) 0.0142(10) 0.0266(12) -0.0021(8) 0.0059(9) -0.0009(7)
C17 0.0139(9) 0.0181(11) 0.0307(12) -0.0021(9) -0.0005(9) -0.0012(8)
C18 0.0186(10) 0.0145(10) 0.0250(11) 0.0006(8) 0.0019(9) 0.0013(8)
C19 0.0213(10) 0.0142(10) 0.0289(12) 0.0000(8) 0.0004(10) -0.0036(8)
C20 0.0157(10) 0.0207(11) 0.0231(11) 0.0009(8) 0.0023(9) -0.0019(8)
C21 0.0176(10) 0.0168(10) 0.0252(12) 0.0004(8) 0.0013(9) 0.0025(8)
C22 0.0182(11) 0.0266(12) 0.0263(12) 0.0010(9) -0.0018(10) -0.0047(9)
C23 0.0206(11) 0.0166(10) 0.0290(13) 0.0011(9) 0.0012(10) 0.0002(8)
N1 0.0212(9) 0.0209(10) 0.0306(11) -0.0012(8) 0.0084(9) -0.0016(7)
N2 0.0168(9) 0.0241(10) 0.0527(14) -0.0094(10) 0.0048(9) -0.0009(8)
N3 0.0182(10) 0.0320(11) 0.0396(13) 0.0004(9) -0.0014(9) 0.0000(8)
N4 0.0220(10) 0.0253(11) 0.0452(13) 0.0041(9) 0.0034(10) 0.0041(8)
O1 0.0289(9) 0.0140(8) 0.0464(11) -0.0030(7) 0.0006(8) 0.0026(6)
O2 0.0213(8) 0.0191(8) 0.0606(13) -0.0083(8) 0.0039(8) -0.0050(6)
O1W 0.0695(16) 0.0275(11) 0.0367(12) 0.0018(9) 0.0136(11) 0.0123(10)
O3 0.0201(8) 0.0325(9) 0.0348(10) 0.0089(8) -0.0033(7) 0.0031(7)
O4 0.0280(9) 0.0406(11) 0.0495(12) 0.0164(9) -0.0083(9) -0.0169(8)
O5 0.0168(8) 0.0223(8) 0.0434(11) -0.0035(7) -0.0042(7) -0.0009(6)
O6 0.0288(9) 0.0145(8) 0.0608(13) 0.0034(8) -0.0117(9) 0.0006(7)
Zn 0.02081(15) 0.01535(15) 0.03521(18) -0.00099(11) 0.00292(12) 0.00219(9)

loop_
_atom_type_symbol
_atom_type_description
_atom_type_scat_dispersion_real
_atom_type_scat_dispersion_imag
_atom_type_scat_source
C C 0.0033 0.0016 'International Tables Vol C Tables 4.2.6.8 and 6.1.1.4'
H H 0.0000 0.0000 'International Tables Vol C Tables 4.2.6.8 and 6.1.1.4'
N N 0.0061 0.0033 'International Tables Vol C Tables 4.2.6.8 and 6.1.1.4'
O O 0.0106 0.0060 'International Tables Vol C Tables 4.2.6.8 and 6.1.1.4'
Zn Zn 0.2839 1.4301 'International Tables Vol C Tables 4.2.6.8 and 6.1.1.4'

loop_
_geom_angle_atom_site_label_1
_geom_angle_atom_site_label_2
_geom_angle_atom_site_label_3
_geom_angle
_geom_angle_site_symmetry_1
_geom_angle_site_symmetry_3
N1 C1 C2 123.0(2) . .
N1 C1 H1 118.5 . .
C2 C1 H1 118.5 . .
C3 C2 C1 119.9(2) . .
C3 C2 H2 120.0 . .
C1 C2 H2 120.0 . .
C2 C3 C4 118.5(2) . .
C2 C3 H3 120.7 . .
C4 C3 H3 120.7 . .
C3 C4 C13 117.7(2) . .
C3 C4 C5 126.0(2) . .
C13 C4 C5 116.3(2) . .
N3 C5 C7 105.3(2) . .
N3 C5 C4 131.6(2) . .
C7 C5 C4 123.0(2) . .
N4 C6 N3 113.6(2) . .
N4 C6 H6 123.2 . .
N3 C6 H6 123.2 . .
N4 C7 C5 110.3(2) . .
N4 C7 C8 128.0(2) . .
C5 C7 C8 121.5(2) . .
C12 C8 C9 118.2(2) . .
C12 C8 C7 116.9(2) . .
C9 C8 C7 124.8(2) . .
C10 C9 C8 118.8(2) . .
C10 C9 H9 120.6 . .
C8 C9 H9 120.6 . .
C9 C10 C11 119.5(2) . .
C9 C10 H10 120.2 . .
C11 C10 H10 120.2 . .
N2 C11 C10 123.3(2) . .
N2 C11 H11 118.4 . .
C10 C11 H11 118.4 . .
N2 C12 C8 122.1(2) . .
N2 C12 C13 116.3(2) . .
C8 C12 C13 121.6(2) . .
N1 C13 C4 122.8(2) . .
N1 C13 C12 116.58(19) . .
C4 C13 C12 120.6(2) . .
O2 C15 O1 126.3(2) . .
O2 C15 C16 117.26(19) . .
O1 C15 C16 116.46(19) . .
C21 C16 C17 118.76(19) . .
C21 C16 C15 121.70(19) . .
C17 C16 C15 119.53(19) . .
C18 C17 C16 121.33(19) . .
C18 C17 H17 119.3 . .
C16 C17 H17 119.3 . .
C17 C18 C19 119.42(19) . .
C17 C18 C23 117.52(19) . .
C19 C18 C23 123.06(19) . .
C18 C19 C20 119.8(2) . .
C18 C19 H19 120.1 . .
C20 C19 H19 120.1 . .
C21 C20 C19 119.93(19) . .
C21 C20 C22 118.66(19) . 3_656
C19 C20 C22 121.4(2) . 3_656
C20 C21 C16 120.78(19) . .
C20 C21 H21 119.6 . .
C16 C21 H21 119.6 . .
O4 C22 O3 124.0(2) . .
O4 C22 C20 118.1(2) . 3_656
O3 C22 C20 117.9(2) . 3_656
O5 C23 O6 124.1(2) 2_746 .
O5 C23 C18 120.4(2) 2_746 .
O6 C23 C18 115.48(18) . .
C1 N1 C13 118.0(2) . .
C1 N1 Zn 127.97(17) . .
C13 N1 Zn 113.59(14) . .
C11 N2 C12 118.0(2) . .
C11 N2 Zn 125.78(17) . .
C12 N2 Zn 115.21(15) . .
C6 N3 C5 106.8(2) . .
C6 N3 H3A 126.6 . .
C5 N3 H3A 126.6 . .
C6 N4 C7 104.0(2) . .
C15 O1 Zn 133.58(15) . .
Zn O1W HW1A 124(3) . .
Zn O1W HW1B 123(3) . .
HW1A O1W HW1B 113(4) . .
C22 O3 Zn 133.38(18) . .
C23 O5 Zn 142.94(16) 2_756 .
C23 O6 H6A 109.5 . .
O1 Zn O1W 88.05(9) . .
O1 Zn O3 91.85(8) . .
O1W Zn O3 171.36(9) . .
O1 Zn N2 165.71(7) . .
O1W Zn N2 93.80(10) . .
O3 Zn N2 88.43(9) . .
O1 Zn N1 90.09(7) . .
O1W Zn N1 94.49(10) . .
O3 Zn N1 94.15(8) . .
N2 Zn N1 75.64(7) . .
O1 Zn O5 106.86(7) . .
O1W Zn O5 86.34(9) . .
O3 Zn O5 85.43(7) . .
N2 Zn O5 87.41(7) . .
N1 Zn O5 163.05(7) . .

loop_
_geom_bond_atom_site_label_1
_geom_bond_atom_site_label_2
_geom_bond_distance
_geom_bond_site_symmetry_2
C1 N1 1.326(3) .
C1 C2 1.393(4) .
C1 H1 0.9300 .
C2 C3 1.375(4) .
C2 H2 0.9300 .
C3 C4 1.408(3) .
C3 H3 0.9300 .
C4 C13 1.413(3) .
C4 C5 1.427(3) .
C5 N3 1.370(3) .
C5 C7 1.385(3) .
C6 N4 1.313(3) .
C6 N3 1.347(3) .
C6 H6 0.9300 .
C7 N4 1.384(3) .
C7 C8 1.428(3) .
C8 C12 1.403(3) .
C8 C9 1.404(3) .
C9 C10 1.368(4) .
C9 H9 0.9300 .
C10 C11 1.385(4) .
C10 H10 0.9300 .
C11 N2 1.328(3) .
C11 H11 0.9300 .
C12 N2 1.358(3) .
C12 C13 1.454(3) .
C13 N1 1.354(3) .
C15 O2 1.252(3) .
C15 O1 1.254(3) .
C15 C16 1.509(3) .
C16 C21 1.390(3) .
C16 C17 1.391(3) .
C17 C18 1.388(3) .
C17 H17 0.9300 .
C18 C19 1.395(3) .
C18 C23 1.503(3) .
C19 C20 1.396(3) .
C19 H19 0.9300 .
C20 C21 1.390(3) .
C20 C22 1.512(3) 3_656
C21 H21 0.9300 .
C22 O4 1.241(3) .
C22 O3 1.262(3) .
C22 C20 1.512(3) 3_656
C23 O5 1.226(3) 2_746
C23 O6 1.295(3) .
N1 Zn 2.201(2) .
N2 Zn 2.141(2) .
N3 H3A 0.8600 .
O1 Zn 2.0084(17) .
O1W Zn 2.089(2) .
O1W HW1A 0.74(4) .
O1W HW1B 0.83(4) .
O3 Zn 2.121(2) .
O5 C23 1.226(3) 2_756
O5 Zn 2.2321(16) .
O6 H6A 0.8200 .
